data_1541876
loop_
_publ_author_name
'Tillmanns, E.'

_publ_section_title
;
 Tetrabarium tridecatitanate, Ba4 Ti13 O30
;
_journal_name_full 'Crystal Structure Communications'
_journal_page_first 2087
_journal_page_last 2092
_journal_volume 11
_journal_year 1982
_chemical_formula_sum 'Ba4 O30 Ti13'
_chemical_name_systematic 'Ba4 (Ti13 O30)'
_space_group_IT_number 64
_symmetry_space_group_name_Hall '-C 2ac 2'
_symmetry_space_group_name_H-M 'C m c e'
_cell_angle_alpha 90
_cell_angle_beta 90
_cell_angle_gamma 90
_cell_formula_units_Z 4
_cell_length_a 17.062
_cell_length_b 9.862
_cell_length_c 14.051
_cell_volume 2364.298
_citation_journal_id_ASTM CSCMCS
_cod_data_source_file Tillmanns_CSCMCS_1982_1393.cif
_cod_data_source_block Ba4O30Ti13
_cod_original_sg_symbol_H-M 'C m c a'
_cod_database_code 1541876

loop_
_symmetry_equiv_pos_as_xyz
x,y,z
-x+1/2,-y,z+1/2
x,-y,-z
-x+1/2,y,-z+1/2
-x,-y,-z
x-1/2,y,-z-1/2
-x,y,z
x-1/2,-y,z-1/2
x+1/2,y+1/2,z
-x+1,-y+1/2,z+1/2
x+1/2,-y+1/2,-z
-x+1,y+1/2,-z+1/2
-x+1/2,-y+1/2,-z
x,y+1/2,-z-1/2
-x+1/2,y+1/2,z
x,-y+1/2,z-1/2

loop_
_atom_site_label
_atom_site_type_symbol
_atom_site_fract_x
_atom_site_fract_y
_atom_site_fract_z
_atom_site_occupancy
_atom_site_U_iso_or_equiv
O1 O-2 0.2447 0.1049 0.0687 1 0.0
O8 O-2 0.4159 0.1083 0.4162 1 0.0
O4 O-2 0.0873 0.0759 0.4242 1 0.0
Ti4 Ti+4 0.40795 0.44472 0.31844 1 0.0
Ti1 Ti+4 0.31617 0.5 0.5 1 0.0
Ti3 Ti+4 0.32429 0.17642 0.33531 1 0.0
O2 O-2 0.3276 0.3565 0.4058 1 0.0
O5 O-2 0.25 0.2401 0.25 1 0.0
O6 O-2 0.1597 0.5139 0.2658 1 0.0
O9 O-2 0 0.0169 0.2488 1 0.0
Ti5 Ti+4 0.5 0.16355 0.3471 1 0.0
Ba1 Ba+2 0.14638 0.33205 0.41017 1 0.0
Ti2 Ti+4 0.5 0.5 0.5 1 0.0
O7 O-2 0.087 0.2654 0.2337 1 0.0
O3 O-2 0.5 0.3602 0.4039 1 0.0
